data_7014021
loop_
_publ_author_name
'Shima, Takanori'
'Bauer, Eike B.'
'Hampel, Frank'
'Gladysz, J. A.'

_publ_section_title
;
 Alkene metatheses in transition metal coordination spheres:
 dimacrocyclizations that join trans positions of square-planar
 platinum complexes to give topologically novel diphosphine ligands.
;
_journal_issue 7
_journal_name_full 'Dalton transactions (Cambridge, England : 2003)'
_journal_page_first 1012
_journal_page_last 1028
_journal_paper_doi 10.1039/b400156g
_journal_year 2004
_chemical_formula_sum 'C46 H66 Cl F5 P2 Pt'
_chemical_formula_weight 1005.46
_chemical_name_systematic
;
?
;
_space_group_IT_number 2
_symmetry_cell_setting triclinic
_symmetry_space_group_name_Hall '-P 1'
_symmetry_space_group_name_H-M 'P -1'
_atom_sites_solution_hydrogens geom
_atom_sites_solution_primary direct
_atom_sites_solution_secondary difmap
_audit_creation_method SHELXL-97
_cell_angle_alpha 88.3340(10)
_cell_angle_beta 81.1850(10)
_cell_angle_gamma 76.1950(10)
_cell_formula_units_Z 2
_cell_length_a 11.69470(10)
_cell_length_b 13.29450(10)
_cell_length_c 14.9666(2)
_cell_measurement_temperature 173(2)
_cell_volume 2232.96(4)
_computing_cell_refinement DENZO-SMN
_computing_data_collection 'Nonius Collect'
_computing_data_reduction DENZO-SMN
_computing_molecular_graphics 'SHELXTL NT'
_computing_publication_material 'SHELXTL NT'
_computing_structure_refinement 'SHELXL-97 (Sheldrick, 1997)'
_computing_structure_solution 'SHELXS-97 (Sheldrick, 1990)'
_diffrn_ambient_temperature 173(2)
_diffrn_detector_area_resol_mean 9
_diffrn_measured_fraction_theta_full 0.998
_diffrn_measured_fraction_theta_max 0.998
_diffrn_measurement_device_type 'Nonius KappaCCD'
_diffrn_radiation_monochromator graphite
_diffrn_radiation_source 'fine-focus rotating anode'
_diffrn_radiation_type MoK\a
_diffrn_radiation_wavelength 0.71073
_diffrn_reflns_av_R_equivalents 0.0255
_diffrn_reflns_av_sigmaI/netI 0.0413
_diffrn_reflns_limit_h_max 13
_diffrn_reflns_limit_h_min -13
_diffrn_reflns_limit_k_max 15
_diffrn_reflns_limit_k_min -15
_diffrn_reflns_limit_l_max 17
_diffrn_reflns_limit_l_min -17
_diffrn_reflns_number 15379
_diffrn_reflns_theta_full 25.05
_diffrn_reflns_theta_max 25.05
_diffrn_reflns_theta_min 1.38
_exptl_absorpt_coefficient_mu 3.325
_exptl_absorpt_correction_T_max 0.7321
_exptl_absorpt_correction_T_min 0.7321
_exptl_absorpt_correction_type 'empirical (Scalepack)'
_exptl_crystal_colour colorless
_exptl_crystal_density_diffrn 1.495
_exptl_crystal_density_method 'not measured'
_exptl_crystal_description block
_exptl_crystal_F_000 1022
_exptl_crystal_size_max 0.10
_exptl_crystal_size_mid 0.10
_exptl_crystal_size_min 0.10
_refine_diff_density_max 1.371
_refine_diff_density_min -0.978
_refine_diff_density_rms 0.184
_refine_ls_extinction_method none
_refine_ls_goodness_of_fit_ref 1.152
_refine_ls_hydrogen_treatment 'riding model'
_refine_ls_matrix_type full
_refine_ls_number_parameters 496
_refine_ls_number_reflns 7900
_refine_ls_number_restraints 0
_refine_ls_restrained_S_all 1.152
_refine_ls_R_factor_all 0.0324
_refine_ls_R_factor_gt 0.0247
_refine_ls_shift/su_max 0.001
_refine_ls_shift/su_mean 0.000
_refine_ls_structure_factor_coef Fsqd
_refine_ls_weighting_details 'calc w=1/[\s^2^(Fo^2^)+(0.0393P)^2^+0.0000P] where P=(Fo^2^+2Fc^2^)/3'
_refine_ls_weighting_scheme calc
_refine_ls_wR_factor_gt 0.0601
_refine_ls_wR_factor_ref 0.0751
_reflns_number_gt 7011
_reflns_number_total 7900
_reflns_threshold_expression >2sigma(I)
_cod_data_source_file b400156g.txt
_cod_data_source_block eb03_2
_cod_depositor_comments
;
The following automatic conversions were performed:
'_symmetry_cell_setting' value 'Triclinic' changed to 'triclinic'
according to '/home/saulius/struct/CIF-dictionaries/cif_core.dic'
dictionary named 'cif_core.dic' version 2.4.1 from 2010-06-29.

Automatic conversion script
Id: cif_fix_enum 1527 2010-12-29 10:47:43Z saulius 
;
_cod_original_sg_symbol_H-M P-1
_cod_database_code 7014021

loop_
_symmetry_equiv_pos_as_xyz
'x, y, z'
'-x, -y, -z'

loop_
_atom_site_label
_atom_site_type_symbol
_atom_site_fract_x
_atom_site_fract_y
_atom_site_fract_z
_atom_site_U_iso_or_equiv
_atom_site_adp_type
_atom_site_occupancy
_atom_site_symmetry_multiplicity
_atom_site_calc_flag
_atom_site_refinement_flags
_atom_site_disorder_assembly
_atom_site_disorder_group
Pt1 Pt -0.285935(12) 0.584678(10) -0.269380(9) 0.02048(6) Uani 1 1 d . . .
P1 P -0.39466(9) 0.46206(7) -0.27110(7) 0.0223(2) Uani 1 1 d . . .
Cl1 Cl -0.35723(9) 0.64759(8) -0.40420(7) 0.0295(2) Uani 1 1 d . . .
C1 C -0.2370(3) 0.5391(3) -0.1483(3) 0.0231(8) Uani 1 1 d . . .
P2 P -0.15930(9) 0.69403(7) -0.27761(7) 0.0210(2) Uani 1 1 d . . .
F2 F -0.0703(2) 0.41020(18) -0.21181(16) 0.0364(6) Uani 1 1 d . . .
C2 C -0.1363(4) 0.4633(3) -0.1384(3) 0.0274(9) Uani 1 1 d . . .
F3 F 0.0026(2) 0.3619(2) -0.05301(17) 0.0462(7) Uani 1 1 d . . .
C3 C -0.0976(4) 0.4358(3) -0.0570(3) 0.0320(10) Uani 1 1 d . . .
F4 F -0.1225(3) 0.4620(2) 0.10037(16) 0.0512(7) Uani 1 1 d . . .
C4 C -0.1606(4) 0.4850(3) 0.0200(3) 0.0346(10) Uani 1 1 d . . .
F5 F -0.3264(3) 0.6085(2) 0.09080(17) 0.0536(7) Uani 1 1 d . . .
C5 C -0.2636(4) 0.5600(3) 0.0148(3) 0.0329(10) Uani 1 1 d . . .
F6 F -0.4041(2) 0.6554(2) -0.06736(16) 0.0414(6) Uani 1 1 d . . .
C6 C -0.3010(4) 0.5837(3) -0.0679(3) 0.0286(9) Uani 1 1 d . . .
C10 C -0.3379(4) 0.3812(3) -0.3716(3) 0.0240(9) Uani 1 1 d . . .
C11 C -0.4087(4) 0.3621(3) -0.4319(3) 0.0271(9) Uani 1 1 d . . .
C12 C -0.3589(4) 0.2987(3) -0.5070(3) 0.0302(10) Uani 1 1 d . . .
C13 C -0.2390(4) 0.2543(3) -0.5214(3) 0.0305(10) Uani 1 1 d . . .
C14 C -0.1675(4) 0.2731(3) -0.4615(3) 0.0310(10) Uani 1 1 d . . .
C15 C -0.2161(4) 0.3364(3) -0.3870(3) 0.0271(9) Uani 1 1 d . . .
C20 C -0.1768(4) 0.7703(3) -0.1753(3) 0.0277(9) Uani 1 1 d . . .
C21 C -0.0828(5) 0.7750(3) -0.1311(3) 0.0431(12) Uani 1 1 d . . .
C22 C -0.1031(6) 0.8356(4) -0.0537(4) 0.0600(17) Uani 1 1 d . . .
C23 C -0.2153(7) 0.8889(4) -0.0203(3) 0.0643(18) Uani 1 1 d . . .
C24 C -0.3093(6) 0.8844(4) -0.0641(4) 0.0589(16) Uani 1 1 d . . .
C25 C -0.2906(4) 0.8255(3) -0.1414(3) 0.0419(11) Uani 1 1 d . . .
C30 C -0.3828(4) 0.3706(3) -0.1778(3) 0.0292(9) Uani 1 1 d . . .
C31 C -0.4162(4) 0.2685(3) -0.1895(3) 0.0387(11) Uani 1 1 d . . .
C32 C -0.3875(5) 0.1928(4) -0.1123(3) 0.0525(14) Uani 1 1 d . . .
C33 C -0.2608(5) 0.1712(4) -0.0947(3) 0.0472(13) Uani 1 1 d . . .
C34 C -0.1665(5) 0.1261(4) -0.1728(3) 0.0490(13) Uani 1 1 d . . .
C35 C -0.0418(6) 0.1106(4) -0.1490(4) 0.0586(15) Uani 1 1 d . . .
C36 C 0.0582(5) 0.0657(4) -0.2215(4) 0.0621(16) Uani 1 1 d . . .
C37 C 0.0795(5) 0.1380(4) -0.3005(4) 0.0519(13) Uani 1 1 d . . .
C38 C 0.1419(5) 0.2239(4) -0.2820(3) 0.0491(13) Uani 1 1 d . . .
C39 C 0.1373(4) 0.3069(4) -0.3547(3) 0.0421(11) Uani 1 1 d . . .
C40 C 0.1848(4) 0.3989(4) -0.3360(3) 0.0428(12) Uani 1 1 d . . .
C41 C 0.1543(4) 0.4894(4) -0.3987(3) 0.0426(12) Uani 1 1 d . . .
C42 C 0.0258(4) 0.5521(3) -0.3829(3) 0.0329(10) Uani 1 1 d . . .
C43 C -0.0034(4) 0.6229(3) -0.2999(3) 0.0282(9) Uani 1 1 d . . .
C50 C -0.1781(4) 0.7916(3) -0.3655(3) 0.0265(9) Uani 1 1 d . . .
C51 C -0.1153(4) 0.8790(3) -0.3613(3) 0.0301(9) Uani 1 1 d . . .
C52 C -0.1379(4) 0.9563(3) -0.4383(3) 0.0362(11) Uani 1 1 d . . .
C53 C -0.2676(4) 0.9978(3) -0.4479(3) 0.0345(10) Uani 1 1 d . . .
C54 C -0.3433(4) 1.0584(3) -0.3662(3) 0.0377(11) Uani 1 1 d . . .
C55 C -0.4746(4) 1.0956(3) -0.3750(3) 0.0417(11) Uani 1 1 d . . .
C56 C -0.5429(4) 1.0116(4) -0.3670(3) 0.0397(11) Uani 1 1 d . . .
C57 C -0.5667(4) 0.9696(3) -0.2718(3) 0.0371(10) Uani 1 1 d . . .
C58 C -0.6337(4) 0.8841(3) -0.2672(3) 0.0347(10) Uani 1 1 d . . .
C59 C -0.6665(4) 0.8464(3) -0.1718(3) 0.0362(10) Uani 1 1 d . . .
C60 C -0.7525(4) 0.7766(3) -0.1643(3) 0.0370(11) Uani 1 1 d . . .
C61 C -0.7126(4) 0.6814(3) -0.2248(3) 0.0319(10) Uani 1 1 d . . .
C62 C -0.5969(4) 0.6094(3) -0.2065(3) 0.0311(10) Uani 1 1 d . . .
C63 C -0.5511(3) 0.5194(2) -0.2740(2) 0.0280(9) Uani 1 1 d . . .
H63A H -0.5963 0.4679 -0.2599 0.034 Uiso 1 1 d R . .
H63B H -0.5616 0.5447 -0.3336 0.034 Uiso 1 1 d R . .
H11A H -0.4936 0.3916 -0.4203 0.034 Uiso 1 1 d R . .
H12A H -0.4091 0.2867 -0.5481 0.034 Uiso 1 1 d R . .
H13A H -0.2061 0.2100 -0.5740 0.034 Uiso 1 1 d R . .
H14A H -0.0821 0.2427 -0.4712 0.034 Uiso 1 1 d R . .
H15A H -0.1663 0.3495 -0.3448 0.034 Uiso 1 1 d R . .
H21A H -0.0021 0.7341 -0.1540 0.034 Uiso 1 1 d R . .
H22A H -0.0359 0.8396 -0.0217 0.034 Uiso 1 1 d R . .
H23A H -0.2289 0.9313 0.0343 0.034 Uiso 1 1 d R . .
H24A H -0.3897 0.9240 -0.0400 0.034 Uiso 1 1 d R . .
H25A H -0.3575 0.8210 -0.1728 0.034 Uiso 1 1 d R . .
H30A H -0.3582 0.3864 -0.1212 0.034 Uiso 1 1 d R . .
H31A H -0.3730 0.2382 -0.2455 0.034 Uiso 1 1 d R . .
H31B H -0.4996 0.2828 -0.1933 0.034 Uiso 1 1 d R . .
H32A H -0.4050 0.1280 -0.1261 0.034 Uiso 1 1 d R . .
H32B H -0.4407 0.2193 -0.0575 0.034 Uiso 1 1 d R . .
H33A H -0.2496 0.1234 -0.0437 0.034 Uiso 1 1 d R . .
H33B H -0.2437 0.2346 -0.0743 0.034 Uiso 1 1 d R . .
H34A H -0.1744 0.1739 -0.2231 0.034 Uiso 1 1 d R . .
H34B H -0.1783 0.0621 -0.1911 0.034 Uiso 1 1 d R . .
H35A H -0.0370 0.0675 -0.0944 0.034 Uiso 1 1 d R . .
H35B H -0.0315 0.1775 -0.1290 0.034 Uiso 1 1 d R . .
H36A H 0.0450 0.0029 -0.2445 0.034 Uiso 1 1 d R . .
H36B H 0.1332 0.0433 -0.1959 0.034 Uiso 1 1 d R . .
H37A H 0.0054 0.1705 -0.3201 0.034 Uiso 1 1 d R . .
H37B H 0.1287 0.0977 -0.3529 0.034 Uiso 1 1 d R . .
H38A H 0.2250 0.1933 -0.2757 0.034 Uiso 1 1 d R . .
H38B H 0.1050 0.2561 -0.2237 0.034 Uiso 1 1 d R . .
H39A H 0.0554 0.3327 -0.3641 0.034 Uiso 1 1 d R . .
H39B H 0.1808 0.2757 -0.4111 0.034 Uiso 1 1 d R . .
H40A H 0.2714 0.3767 -0.3388 0.034 Uiso 1 1 d R . .
H40B H 0.1550 0.4217 -0.2733 0.034 Uiso 1 1 d R . .
H41A H 0.1728 0.4638 -0.4596 0.034 Uiso 1 1 d R . .
H41B H 0.2051 0.5364 -0.3935 0.034 Uiso 1 1 d R . .
H42A H -0.0256 0.5039 -0.3742 0.034 Uiso 1 1 d R . .
H42B H 0.0083 0.5924 -0.4345 0.034 Uiso 1 1 d R . .
H43A H 0.0164 0.5823 -0.2467 0.034 Uiso 1 1 d R . .
H43B H 0.0468 0.6717 -0.3074 0.034 Uiso 1 1 d R . .
H50A H -0.2616 0.8214 -0.3636 0.034 Uiso 1 1 d R . .
H50B H -0.1490 0.7575 -0.4228 0.034 Uiso 1 1 d R . .
H51A H -0.0316 0.8516 -0.3624 0.034 Uiso 1 1 d R . .
H51B H -0.1448 0.9159 -0.3033 0.034 Uiso 1 1 d R . .
H52A H -0.0943 0.9232 -0.4929 0.034 Uiso 1 1 d R . .
H52B H -0.1039 1.0142 -0.4277 0.034 Uiso 1 1 d R . .
H53A H -0.3010 0.9409 -0.4596 0.034 Uiso 1 1 d R . .
H53B H -0.2724 1.0424 -0.5003 0.034 Uiso 1 1 d R . .
H54A H -0.3092 1.1165 -0.3552 0.034 Uiso 1 1 d R . .
H54B H -0.3340 1.0144 -0.3130 0.034 Uiso 1 1 d R . .
H55A H -0.4821 1.1308 -0.4318 0.034 Uiso 1 1 d R . .
H55B H -0.5132 1.1485 -0.3281 0.034 Uiso 1 1 d R . .
H56A H -0.4972 0.9556 -0.4060 0.034 Uiso 1 1 d R . .
H56B H -0.6173 1.0374 -0.3881 0.034 Uiso 1 1 d R . .
H57A H -0.6112 1.0253 -0.2309 0.034 Uiso 1 1 d R . .
H57B H -0.4914 0.9427 -0.2491 0.034 Uiso 1 1 d R . .
H58A H -0.5858 0.8268 -0.3037 0.034 Uiso 1 1 d R . .
H58B H -0.7054 0.9099 -0.2931 0.034 Uiso 1 1 d R . .
H59A H -0.7009 0.9063 -0.1317 0.034 Uiso 1 1 d R . .
H59B H -0.5946 0.8103 -0.1488 0.034 Uiso 1 1 d R . .
H60A H -0.8278 0.8170 -0.1766 0.034 Uiso 1 1 d R . .
H60B H -0.7650 0.7540 -0.1019 0.034 Uiso 1 1 d R . .
H61A H -0.7031 0.7032 -0.2872 0.034 Uiso 1 1 d R . .
H61B H -0.7748 0.6436 -0.2178 0.034 Uiso 1 1 d R . .
H62A H -0.6086 0.5822 -0.1449 0.034 Uiso 1 1 d R . .
H62B H -0.5368 0.6490 -0.2064 0.034 Uiso 1 1 d R . .

loop_
_atom_site_aniso_label
_atom_site_aniso_U_11
_atom_site_aniso_U_22
_atom_site_aniso_U_33
_atom_site_aniso_U_23
_atom_site_aniso_U_13
_atom_site_aniso_U_12
Pt1 0.01790(9) 0.02006(9) 0.02377(10) -0.00009(6) -0.00461(6) -0.00411(6)
P1 0.0196(5) 0.0197(5) 0.0280(5) -0.0013(4) -0.0032(4) -0.0055(4)
Cl1 0.0296(6) 0.0335(5) 0.0291(5) 0.0051(4) -0.0124(4) -0.0099(4)
C1 0.022(2) 0.022(2) 0.026(2) -0.0049(16) 0.0001(17) -0.0092(16)
P2 0.0202(5) 0.0210(5) 0.0236(5) 0.0004(4) -0.0067(4) -0.0065(4)
F2 0.0352(14) 0.0347(13) 0.0314(13) -0.0050(11) -0.0042(11) 0.0073(11)
C2 0.029(2) 0.027(2) 0.028(2) 0.0012(18) -0.0068(18) -0.0077(18)
F3 0.0475(17) 0.0415(15) 0.0476(16) 0.0087(13) -0.0217(13) 0.0017(13)
C3 0.030(2) 0.031(2) 0.035(2) 0.0088(19) -0.012(2) -0.0056(19)
F4 0.0603(19) 0.0709(19) 0.0278(14) 0.0156(13) -0.0177(13) -0.0207(15)
C4 0.044(3) 0.043(3) 0.024(2) 0.010(2) -0.013(2) -0.019(2)
F5 0.0559(19) 0.071(2) 0.0275(14) -0.0077(13) 0.0056(13) -0.0102(15)
C5 0.034(3) 0.044(3) 0.021(2) -0.0023(19) 0.0030(19) -0.014(2)
F6 0.0312(14) 0.0491(16) 0.0362(14) -0.0037(12) 0.0018(11) 0.0016(12)
C6 0.024(2) 0.029(2) 0.032(2) 0.0023(18) -0.0024(18) -0.0052(18)
C10 0.025(2) 0.0184(19) 0.029(2) -0.0011(16) -0.0012(17) -0.0079(16)
C11 0.024(2) 0.027(2) 0.032(2) 0.0019(18) -0.0064(18) -0.0070(17)
C12 0.034(3) 0.033(2) 0.026(2) 0.0031(18) -0.0086(19) -0.012(2)
C13 0.038(3) 0.026(2) 0.026(2) -0.0031(18) -0.0008(19) -0.0062(19)
C14 0.030(2) 0.028(2) 0.033(2) 0.0018(18) -0.0013(19) -0.0058(18)
C15 0.022(2) 0.028(2) 0.031(2) 0.0005(18) -0.0053(18) -0.0049(17)
C20 0.038(3) 0.020(2) 0.027(2) 0.0026(17) -0.0091(19) -0.0078(18)
C21 0.055(3) 0.031(2) 0.048(3) -0.003(2) -0.025(2) -0.007(2)
C22 0.098(5) 0.037(3) 0.054(3) -0.006(3) -0.048(3) -0.010(3)
C23 0.124(6) 0.037(3) 0.033(3) -0.007(2) -0.019(3) -0.016(3)
C24 0.080(4) 0.035(3) 0.047(3) -0.011(2) 0.016(3) -0.001(3)
C25 0.046(3) 0.032(2) 0.043(3) -0.004(2) 0.001(2) -0.005(2)
C30 0.041(3) 0.022(2) 0.028(2) -0.0002(17) -0.0049(19) -0.0133(18)
C31 0.037(3) 0.028(2) 0.049(3) -0.002(2) 0.007(2) -0.012(2)
C32 0.074(4) 0.029(3) 0.047(3) -0.004(2) 0.017(3) -0.014(3)
C33 0.082(4) 0.036(3) 0.028(2) 0.005(2) -0.011(3) -0.020(3)
C34 0.055(3) 0.055(3) 0.038(3) 0.004(2) -0.014(2) -0.011(3)
C35 0.078(4) 0.046(3) 0.056(3) 0.010(3) -0.028(3) -0.013(3)
C36 0.063(4) 0.039(3) 0.080(4) 0.000(3) -0.028(3) 0.006(3)
C37 0.045(3) 0.047(3) 0.058(3) -0.001(3) -0.011(3) 0.004(2)
C38 0.045(3) 0.048(3) 0.043(3) -0.011(2) -0.010(2) 0.014(2)
C39 0.033(3) 0.046(3) 0.041(3) -0.010(2) -0.003(2) 0.002(2)
C40 0.024(2) 0.044(3) 0.057(3) -0.013(2) -0.008(2) 0.002(2)
C41 0.029(3) 0.044(3) 0.052(3) -0.010(2) 0.006(2) -0.009(2)
C42 0.031(2) 0.036(2) 0.032(2) -0.0003(19) -0.0030(19) -0.0080(19)
C43 0.019(2) 0.031(2) 0.037(2) 0.0018(19) -0.0076(18) -0.0081(17)
C50 0.027(2) 0.025(2) 0.027(2) 0.0021(17) -0.0061(18) -0.0066(17)
C51 0.030(2) 0.025(2) 0.037(2) -0.0002(18) -0.0035(19) -0.0108(18)
C52 0.044(3) 0.030(2) 0.034(2) 0.0012(19) 0.005(2) -0.015(2)
C53 0.049(3) 0.027(2) 0.031(2) 0.0065(19) -0.007(2) -0.014(2)
C54 0.041(3) 0.032(2) 0.041(3) -0.001(2) -0.004(2) -0.011(2)
C55 0.042(3) 0.036(3) 0.048(3) 0.005(2) -0.012(2) -0.008(2)
C56 0.037(3) 0.042(3) 0.043(3) 0.001(2) -0.013(2) -0.011(2)
C57 0.039(3) 0.035(2) 0.040(3) 0.001(2) -0.011(2) -0.011(2)
C58 0.032(2) 0.031(2) 0.037(2) -0.0051(19) -0.002(2) -0.0014(19)
C59 0.038(3) 0.029(2) 0.038(3) -0.0045(19) -0.004(2) -0.001(2)
C60 0.033(3) 0.034(2) 0.038(3) 0.001(2) 0.000(2) 0.001(2)
C61 0.022(2) 0.035(2) 0.038(2) -0.0005(19) -0.0043(19) -0.0044(18)
C62 0.026(2) 0.031(2) 0.036(2) -0.0045(19) -0.0030(19) -0.0071(18)
C63 0.020(2) 0.029(2) 0.037(2) -0.0018(18) -0.0044(18) -0.0092(17)

loop_
_atom_type_symbol
_atom_type_description
_atom_type_scat_dispersion_real
_atom_type_scat_dispersion_imag
_atom_type_scat_source
C C 0.0033 0.0016 'International Tables Vol C Tables 4.2.6.8 and 6.1.1.4'
H H 0.0000 0.0000 'International Tables Vol C Tables 4.2.6.8 and 6.1.1.4'
F F 0.0171 0.0103 'International Tables Vol C Tables 4.2.6.8 and 6.1.1.4'
P P 0.1023 0.0942 'International Tables Vol C Tables 4.2.6.8 and 6.1.1.4'
Cl Cl 0.1484 0.1585 'International Tables Vol C Tables 4.2.6.8 and 6.1.1.4'
Pt Pt -1.7033 8.3905 'International Tables Vol C Tables 4.2.6.8 and 6.1.1.4'

loop_
_geom_angle_atom_site_label_1
_geom_angle_atom_site_label_2
_geom_angle_atom_site_label_3
_geom_angle
_geom_angle_site_symmetry_1
_geom_angle_site_symmetry_3
_geom_angle_publ_flag
C1 Pt1 P1 93.31(10) . . ?
C1 Pt1 P2 87.42(10) . . ?
P1 Pt1 P2 173.33(3) . . ?
C1 Pt1 Cl1 175.18(11) . . ?
P1 Pt1 Cl1 86.71(3) . . ?
P2 Pt1 Cl1 93.12(3) . . ?
C63 P1 C10 107.53(17) . . ?
C63 P1 C30 108.42(18) . . ?
C10 P1 C30 104.13(18) . . ?
C63 P1 Pt1 112.33(11) . . ?
C10 P1 Pt1 109.27(12) . . ?
C30 P1 Pt1 114.64(13) . . ?
C2 C1 C6 114.3(4) . . ?
C2 C1 Pt1 123.4(3) . . ?
C6 C1 Pt1 122.3(3) . . ?
C20 P2 C50 103.30(17) . . ?
C20 P2 C43 106.94(19) . . ?
C50 P2 C43 105.84(19) . . ?
C20 P2 Pt1 113.74(13) . . ?
C50 P2 Pt1 114.71(13) . . ?
C43 P2 Pt1 111.56(13) . . ?
F2 C2 C3 116.2(4) . . ?
F2 C2 C1 119.6(3) . . ?
C3 C2 C1 124.2(4) . . ?
F3 C3 C4 119.9(4) . . ?
F3 C3 C2 120.7(4) . . ?
C4 C3 C2 119.4(4) . . ?
F4 C4 C3 120.7(4) . . ?
F4 C4 C5 120.1(4) . . ?
C3 C4 C5 119.2(4) . . ?
F5 C5 C6 121.0(4) . . ?
F5 C5 C4 119.4(4) . . ?
C6 C5 C4 119.6(4) . . ?
F6 C6 C5 116.2(4) . . ?
F6 C6 C1 120.6(4) . . ?
C5 C6 C1 123.2(4) . . ?
C11 C10 C15 119.2(4) . . ?
C11 C10 P1 123.7(3) . . ?
C15 C10 P1 117.1(3) . . ?
C10 C11 C12 120.3(4) . . ?
C13 C12 C11 120.1(4) . . ?
C12 C13 C14 119.9(4) . . ?
C15 C14 C13 120.3(4) . . ?
C14 C15 C10 120.0(4) . . ?
C21 C20 C25 119.6(4) . . ?
C21 C20 P2 123.2(3) . . ?
C25 C20 P2 117.3(3) . . ?
C20 C21 C22 119.8(5) . . ?
C23 C22 C21 120.4(5) . . ?
C22 C23 C24 120.0(5) . . ?
C25 C24 C23 120.4(5) . . ?
C24 C25 C20 119.8(5) . . ?
C31 C30 P1 117.5(3) . . ?
C30 C31 C32 112.6(4) . . ?
C33 C32 C31 115.0(4) . . ?
C32 C33 C34 116.0(4) . . ?
C33 C34 C35 111.9(4) . . ?
C36 C35 C34 116.2(5) . . ?
C35 C36 C37 115.2(4) . . ?
C36 C37 C38 115.9(4) . . ?
C39 C38 C37 113.6(4) . . ?
C40 C39 C38 116.3(4) . . ?
C39 C40 C41 114.6(4) . . ?
C40 C41 C42 115.9(4) . . ?
C41 C42 C43 113.4(4) . . ?
C42 C43 P2 113.7(3) . . ?
C51 C50 P2 116.5(3) . . ?
C50 C51 C52 111.8(3) . . ?
C53 C52 C51 114.9(4) . . ?
C52 C53 C54 114.6(4) . . ?
C53 C54 C55 114.1(4) . . ?
C56 C55 C54 114.8(4) . . ?
C55 C56 C57 114.8(4) . . ?
C58 C57 C56 113.1(4) . . ?
C57 C58 C59 114.0(4) . . ?
C60 C59 C58 114.4(4) . . ?
C59 C60 C61 115.1(4) . . ?
C60 C61 C62 113.7(4) . . ?
C61 C62 C63 113.2(3) . . ?
C62 C63 P1 110.5(2) . . ?

loop_
_geom_bond_atom_site_label_1
_geom_bond_atom_site_label_2
_geom_bond_distance
_geom_bond_site_symmetry_2
_geom_bond_publ_flag
Pt1 C1 2.017(4) . ?
Pt1 P1 2.2970(10) . ?
Pt1 P2 2.2986(9) . ?
Pt1 Cl1 2.3560(10) . ?
P1 C63 1.814(3) . ?
P1 C10 1.819(4) . ?
P1 C30 1.824(4) . ?
C1 C2 1.379(6) . ?
C1 C6 1.383(5) . ?
P2 C20 1.819(4) . ?
P2 C50 1.820(4) . ?
P2 C43 1.827(4) . ?
F2 C2 1.352(5) . ?
C2 C3 1.373(6) . ?
F3 C3 1.346(5) . ?
C3 C4 1.361(6) . ?
F4 C4 1.349(5) . ?
C4 C5 1.379(6) . ?
F5 C5 1.345(5) . ?
C5 C6 1.379(6) . ?
F6 C6 1.347(5) . ?
C10 C11 1.381(5) . ?
C10 C15 1.393(6) . ?
C11 C12 1.389(6) . ?
C12 C13 1.371(6) . ?
C13 C14 1.382(6) . ?
C14 C15 1.380(6) . ?
C20 C21 1.381(6) . ?
C20 C25 1.385(6) . ?
C21 C22 1.388(7) . ?
C22 C23 1.360(9) . ?
C23 C24 1.377(9) . ?
C24 C25 1.377(7) . ?
C30 C31 1.522(6) . ?
C31 C32 1.533(7) . ?
C32 C33 1.503(8) . ?
C33 C34 1.508(7) . ?
C34 C35 1.519(8) . ?
C35 C36 1.489(8) . ?
C36 C37 1.530(8) . ?
C37 C38 1.548(7) . ?
C38 C39 1.524(7) . ?
C39 C40 1.509(7) . ?
C40 C41 1.511(7) . ?
C41 C42 1.521(6) . ?
C42 C43 1.527(6) . ?
C50 C51 1.522(5) . ?
C51 C52 1.532(6) . ?
C52 C53 1.513(7) . ?
C53 C54 1.520(6) . ?
C54 C55 1.522(7) . ?
C55 C56 1.513(6) . ?
C56 C57 1.525(6) . ?
C57 C58 1.521(6) . ?
C58 C59 1.523(6) . ?
C59 C60 1.513(6) . ?
C60 C61 1.515(6) . ?
C61 C62 1.517(6) . ?
C62 C63 1.529(5) . ?
